data_4103272
loop_
_publ_author_name
'Ashley M. Wright'
'Guang Wu'
'Trevor W. Hayton'

_publ_section_title
;
 Structural Characterization of a Copper Nitrosyl Complex with a {CuNO}10
 Configuration
;
_journal_name_full 'Journal of the American Chemical Society'
_journal_page_first 14336
_journal_page_last 14337
_journal_paper_doi 10.1021/ja105930b
_journal_volume 132
_journal_year 2010
_chemical_formula_sum 'C6 H18 Cu F12 N7 O13 P2'
_chemical_formula_weight 749.75
_chemical_name_systematic
; 
 pentanitromethane nitrosyl copper (II) hexafluorophosphate
;
_space_group_IT_number 61
_symmetry_cell_setting orthorhombic
_symmetry_space_group_name_Hall '-P 2ac 2ab'
_symmetry_space_group_name_H-M 'P b c a'
_atom_sites_solution_hydrogens geom
_atom_sites_solution_primary direct
_atom_sites_solution_secondary difmap
_audit_creation_method SHELXL-97
_cell_angle_alpha 90.00
_cell_angle_beta 90.00
_cell_angle_gamma 90.00
_cell_formula_units_Z 8
_cell_length_a 12.3815(9)
_cell_length_b 14.8062(10)
_cell_length_c 28.388(2)
_cell_measurement_temperature 150(2)
_cell_volume 5204.2(6)
_computing_structure_refinement 'SHELXL-97 (Sheldrick, 1997)'
_computing_structure_solution 'SHELXS-97 (Sheldrick, 1990)'
_diffrn_ambient_temperature 150(2)
_diffrn_measured_fraction_theta_full 0.999
_diffrn_measured_fraction_theta_max 0.999
_diffrn_measurement_device_type 'CCD detector'
_diffrn_measurement_method 'Omega scan'
_diffrn_radiation_monochromator graphite
_diffrn_radiation_source 'fine-focus sealed tube'
_diffrn_radiation_type MoK\a
_diffrn_radiation_wavelength 0.71073
_diffrn_reflns_av_R_equivalents 0.1155
_diffrn_reflns_av_sigmaI/netI 0.0668
_diffrn_reflns_limit_h_max 15
_diffrn_reflns_limit_h_min -13
_diffrn_reflns_limit_k_max 18
_diffrn_reflns_limit_k_min -18
_diffrn_reflns_limit_l_max 34
_diffrn_reflns_limit_l_min -34
_diffrn_reflns_number 40857
_diffrn_reflns_theta_full 26.02
_diffrn_reflns_theta_max 26.02
_diffrn_reflns_theta_min 1.43
_exptl_absorpt_coefficient_mu 1.116
_exptl_absorpt_correction_T_max 0.305
_exptl_absorpt_correction_T_min 0.201
_exptl_absorpt_correction_type empirical
_exptl_absorpt_process_details psi-scan
_exptl_crystal_colour purple
_exptl_crystal_density_diffrn 1.914
_exptl_crystal_density_method 'not measured'
_exptl_crystal_description rod
_exptl_crystal_F_000 2992
_exptl_crystal_size_max 0.60
_exptl_crystal_size_mid 0.30
_exptl_crystal_size_min 0.20
_refine_diff_density_max 1.408
_refine_diff_density_min -0.453
_refine_diff_density_rms 0.104
_refine_ls_extinction_method none
_refine_ls_goodness_of_fit_ref 0.988
_refine_ls_hydrogen_treatment constr
_refine_ls_matrix_type full
_refine_ls_number_parameters 448
_refine_ls_number_reflns 5129
_refine_ls_number_restraints 204
_refine_ls_restrained_S_all 1.041
_refine_ls_R_factor_all 0.1014
_refine_ls_R_factor_gt 0.0515
_refine_ls_shift/su_max 0.100
_refine_ls_shift/su_mean 0.003
_refine_ls_structure_factor_coef Fsqd
_refine_ls_weighting_details 'calc w=1/[\s^2^(Fo^2^)+(0.0872P)^2^+0.4381P] where P=(Fo^2^+2Fc^2^)/3'
_refine_ls_weighting_scheme calc
_refine_ls_wR_factor_gt 0.1281
_refine_ls_wR_factor_ref 0.1582
_reflns_number_gt 2968
_reflns_number_total 5129
_reflns_threshold_expression >2sigma(I)
_cod_data_source_file ja105930b_si_001_3.cif
_cod_data_source_block complex_3
_cod_original_cell_volume 5204.1(6)
_cod_database_code 4103272

loop_
_symmetry_equiv_pos_as_xyz
'x, y, z'
'-x+1/2, -y, z+1/2'
'-x, y+1/2, -z+1/2'
'x+1/2, -y+1/2, -z'
'-x, -y, -z'
'x-1/2, y, -z-1/2'
'x, -y-1/2, z-1/2'
'-x-1/2, y-1/2, z'

loop_
_atom_site_label
_atom_site_type_symbol
_atom_site_fract_x
_atom_site_fract_y
_atom_site_fract_z
_atom_site_U_iso_or_equiv
_atom_site_adp_type
_atom_site_occupancy
_atom_site_symmetry_multiplicity
_atom_site_calc_flag
_atom_site_refinement_flags
C1 C 0.6290(4) -0.1576(4) 0.59443(19) 0.0364(13) Uani 1 1 d .
H1A H 0.6144 -0.2044 0.5719 0.055 Uiso 1 1 calc R
H1B H 0.6239 -0.1819 0.6257 0.055 Uiso 1 1 calc R
H1C H 0.7004 -0.1343 0.5894 0.055 Uiso 1 1 calc R
C2 C 0.1008(4) -0.1655(3) 0.5979(2) 0.0345(13) Uani 1 1 d .
H2A H 0.0295 -0.1485 0.5880 0.052 Uiso 1 1 calc R
H2B H 0.0980 -0.1890 0.6294 0.052 Uiso 1 1 calc R
H2C H 0.1285 -0.2110 0.5770 0.052 Uiso 1 1 calc R
C3 C 0.1291(4) 0.2211(3) 0.65827(18) 0.0311(12) Uani 1 1 d .
H3A H 0.1277 0.2520 0.6285 0.047 Uiso 1 1 calc R
H3B H 0.1654 0.2580 0.6812 0.047 Uiso 1 1 calc R
H3C H 0.0565 0.2098 0.6685 0.047 Uiso 1 1 calc R
C4 C 0.6446(4) 0.2192(4) 0.6539(2) 0.0423(15) Uani 1 1 d .
H4A H 0.7201 0.2093 0.6597 0.063 Uiso 1 1 calc R
H4B H 0.6090 0.2338 0.6829 0.063 Uiso 1 1 calc R
H4C H 0.6361 0.2683 0.6321 0.063 Uiso 1 1 calc R
C6 C 0.1273(5) 0.9550(4) 0.45593(19) 0.0478(16) Uani 1 1 d .
H6A H 0.0740 0.9164 0.4700 0.072 Uiso 1 1 calc R
H6B H 0.1220 1.0143 0.4693 0.072 Uiso 1 1 calc R
H6C H 0.1980 0.9309 0.4618 0.072 Uiso 1 1 calc R
C5 C 0.4017(5) -0.0014(4) 0.77466(17) 0.0384(14) Uani 1 1 d .
H5A H 0.4607 -0.0313 0.7900 0.058 Uiso 1 1 calc R
H5B H 0.3393 -0.0399 0.7749 0.058 Uiso 1 1 calc R
H5C H 0.3854 0.0538 0.7910 0.058 Uiso 1 1 calc R
Cu1 Cu 0.37236(4) 0.02750(4) 0.625648(19) 0.02060(19) Uani 1 1 d .
F2 F 0.2605(3) 0.2679(3) 0.50277(14) 0.0699(11) Uani 1 1 d .
F3 F 0.8690(3) 0.1382(3) 0.28920(14) 0.0811(14) Uani 1 1 d .
F4 F 0.8824(2) 0.2753(2) 0.20302(12) 0.0518(9) Uani 1 1 d .
F6 F 0.0044(3) 0.2506(3) 0.50243(15) 0.0735(12) Uani 1 1 d .
F1A F 0.1326(13) 0.3258(8) 0.5456(6) 0.081(5) Uani 0.55 1 d PDU
F5A F 0.1446(6) 0.1760(15) 0.5390(5) 0.079(6) Uani 0.55 1 d PDU
F7A F 0.1341(10) 0.1860(6) 0.4612(5) 0.077(5) Uani 0.55 1 d PDU
F8A F 0.1210(15) 0.3362(10) 0.4680(4) 0.094(6) Uani 0.55 1 d PDU
F9A F 1.0024(6) 0.2181(8) 0.2531(3) 0.105(4) Uani 0.65 1 d PDU
F10A F 0.7500(5) 0.1937(5) 0.2414(3) 0.0612(19) Uani 0.65 1 d PDU
F11A F 0.8953(10) 0.1252(6) 0.2127(3) 0.105(3) Uani 0.65 1 d PDU
F12A F 0.8538(7) 0.2877(5) 0.2812(3) 0.103(4) Uani 0.65 1 d PDU
F1B F 0.119(2) 0.2924(17) 0.5528(8) 0.140(7) Uani 0.45 1 d PDU
F5B F 0.1438(7) 0.1648(15) 0.5201(7) 0.088(6) Uani 0.45 1 d PDU
F7B F 0.1444(16) 0.2319(12) 0.4522(6) 0.111(6) Uani 0.45 1 d PDU
F8B F 0.1211(14) 0.3586(14) 0.4818(9) 0.126(6) Uani 0.45 1 d PDU
F9B F 0.9289(15) 0.2765(10) 0.2778(5) 0.108(5) Uani 0.35 1 d PDU
F10B F 0.8149(15) 0.1438(10) 0.2121(5) 0.083(4) Uani 0.35 1 d PDU
F11B F 0.9876(13) 0.1676(10) 0.2320(6) 0.075(4) Uani 0.35 1 d PDU
F12B F 0.7603(13) 0.2520(13) 0.2574(5) 0.092(4) Uani 0.35 1 d PDU
N1 N 0.3604(3) 0.0422(3) 0.55740(14) 0.0269(9) Uani 1 1 d .
N2 N 0.1721(3) -0.0858(3) 0.59668(14) 0.0269(9) Uani 1 1 d .
N3 N 0.1871(3) 0.1346(3) 0.65304(14) 0.0272(10) Uani 1 1 d .
N4 N 0.5492(3) -0.0839(3) 0.58871(14) 0.0245(9) Uani 1 1 d .
N5 N 0.4318(3) 0.0192(3) 0.72541(15) 0.0309(10) Uani 1 1 d .
N6 N 0.5964(3) 0.1364(3) 0.63363(14) 0.0292(10) Uani 1 1 d .
N7 N 0.1088(4) 0.9601(3) 0.40493(18) 0.0403(12) Uani 1 1 d .
O1 O 0.3691(3) 0.1095(3) 0.54078(12) 0.0344(9) Uani 1 1 d .
O2 O 0.4817(2) -0.0751(2) 0.62109(11) 0.0254(8) Uani 1 1 d .
O3 O 0.4990(2) 0.1404(2) 0.62385(12) 0.0280(8) Uani 1 1 d .
O4 O 0.2753(2) 0.1363(2) 0.63053(11) 0.0248(7) Uani 1 1 d .
O5 O 0.3633(3) 0.0013(2) 0.69495(11) 0.0299(8) Uani 1 1 d .
O6 O 0.2542(2) -0.0884(2) 0.62105(11) 0.0258(7) Uani 1 1 d .
O7 O 0.1469(3) -0.0216(2) 0.57223(14) 0.0427(10) Uani 1 1 d .
O8 O 0.1511(3) 0.0664(3) 0.67048(15) 0.0471(11) Uani 1 1 d .
O9 O 0.6513(3) 0.0698(3) 0.62864(15) 0.0461(10) Uani 1 1 d .
O10 O 0.5517(3) -0.0368(2) 0.55394(12) 0.0362(9) Uani 1 1 d .
O11 O 0.5184(3) 0.0510(3) 0.71652(14) 0.0505(11) Uani 1 1 d .
O12 O 0.1208(3) 1.0324(3) 0.38554(15) 0.0525(11) Uani 1 1 d .
O13 O 0.0828(4) 0.8907(3) 0.38570(16) 0.0632(13) Uani 1 1 d .
P2 P 0.87550(10) 0.20688(10) 0.24654(5) 0.0316(3) Uani 1 1 d .
P3 P 0.13225(10) 0.25950(9) 0.50278(4) 0.0256(3) Uani 1 1 d .

loop_
_atom_site_aniso_label
_atom_site_aniso_U_11
_atom_site_aniso_U_22
_atom_site_aniso_U_33
_atom_site_aniso_U_23
_atom_site_aniso_U_13
_atom_site_aniso_U_12
C1 0.033(3) 0.042(3) 0.034(3) 0.004(3) 0.004(2) 0.012(3)
C2 0.030(3) 0.026(3) 0.047(3) 0.001(3) -0.004(2) -0.004(2)
C3 0.029(3) 0.029(3) 0.035(3) -0.004(2) 0.005(2) 0.008(2)
C4 0.037(3) 0.044(4) 0.046(4) -0.009(3) -0.008(3) -0.014(3)
C6 0.057(4) 0.059(4) 0.027(3) 0.000(3) -0.004(3) 0.008(3)
C5 0.060(4) 0.038(3) 0.018(3) 0.000(2) -0.004(3) -0.007(3)
Cu1 0.0223(3) 0.0224(3) 0.0171(3) -0.0002(2) 0.0005(2) 0.0012(2)
F2 0.0295(18) 0.085(3) 0.095(3) 0.008(2) -0.0013(19) -0.0016(19)
F3 0.080(3) 0.116(4) 0.047(2) 0.042(2) 0.015(2) 0.006(3)
F4 0.0397(19) 0.055(2) 0.060(2) 0.0259(18) -0.0001(16) 0.0014(16)
F6 0.0331(19) 0.101(3) 0.087(3) -0.003(3) -0.0037(18) 0.0032(19)
F1A 0.071(6) 0.073(7) 0.101(12) -0.073(7) -0.047(7) 0.035(5)
F5A 0.072(7) 0.093(13) 0.072(9) 0.064(9) -0.014(4) 0.005(6)
F7A 0.059(5) 0.066(7) 0.107(11) -0.077(8) -0.023(6) 0.007(5)
F8A 0.143(11) 0.082(11) 0.057(5) 0.060(6) -0.036(6) -0.029(8)
F9A 0.028(3) 0.230(12) 0.058(5) 0.048(6) -0.004(3) 0.003(5)
F10A 0.037(3) 0.080(5) 0.066(5) 0.028(4) -0.016(3) -0.026(3)
F11A 0.175(9) 0.065(5) 0.076(6) -0.014(4) 0.064(7) 0.025(6)
F12A 0.133(7) 0.075(5) 0.101(6) -0.064(5) 0.076(6) -0.055(5)
F1B 0.148(15) 0.231(17) 0.040(7) -0.064(12) 0.001(8) 0.071(15)
F5B 0.097(10) 0.028(6) 0.140(16) 0.029(11) -0.025(8) -0.011(6)
F7B 0.123(12) 0.162(13) 0.046(7) -0.031(11) 0.007(7) 0.083(12)
F8B 0.052(7) 0.043(7) 0.285(18) 0.070(9) -0.018(11) 0.017(6)
F9B 0.149(10) 0.087(10) 0.088(11) -0.038(8) -0.091(10) 0.014(10)
F10B 0.118(9) 0.065(9) 0.065(9) -0.005(6) -0.007(8) -0.059(8)
F11B 0.063(7) 0.065(8) 0.096(11) 0.076(6) 0.054(7) 0.054(6)
F12B 0.068(7) 0.157(13) 0.050(8) 0.001(8) 0.019(6) 0.046(8)
N1 0.027(2) 0.035(3) 0.019(2) -0.002(2) 0.0004(17) 0.003(2)
N2 0.030(2) 0.029(2) 0.022(2) -0.0035(19) -0.0017(19) 0.0025(19)
N3 0.024(2) 0.028(2) 0.030(2) -0.001(2) 0.0032(18) -0.0004(19)
N4 0.026(2) 0.027(2) 0.020(2) -0.0022(19) 0.0034(18) -0.0024(18)
N5 0.037(3) 0.029(3) 0.027(2) -0.001(2) -0.0005(19) 0.003(2)
N6 0.028(2) 0.032(2) 0.028(2) 0.001(2) -0.0043(19) -0.0022(19)
N7 0.037(3) 0.038(3) 0.046(3) -0.007(3) 0.003(2) 0.005(2)
O1 0.040(2) 0.038(2) 0.0259(19) 0.0083(17) 0.0033(17) 0.0063(18)
O2 0.0226(16) 0.033(2) 0.0205(18) 0.0007(15) 0.0026(14) -0.0013(15)
O3 0.0201(17) 0.0305(19) 0.033(2) 0.0019(16) -0.0050(15) -0.0034(15)
O4 0.0218(16) 0.0277(18) 0.0248(18) 0.0010(15) 0.0046(14) 0.0020(14)
O5 0.035(2) 0.038(2) 0.0171(17) -0.0018(15) -0.0038(15) -0.0015(16)
O6 0.0253(17) 0.0267(18) 0.0252(18) 0.0009(15) 0.0006(15) 0.0002(15)
O7 0.049(2) 0.030(2) 0.049(2) 0.0131(19) -0.0187(19) -0.0033(18)
O8 0.041(2) 0.032(2) 0.068(3) 0.008(2) 0.025(2) -0.0010(19)
O9 0.032(2) 0.042(2) 0.064(3) -0.006(2) -0.0014(19) 0.0043(19)
O10 0.046(2) 0.036(2) 0.026(2) 0.0037(18) 0.0112(17) 0.0034(18)
O11 0.041(2) 0.069(3) 0.042(2) 0.013(2) -0.0057(19) -0.020(2)
O12 0.070(3) 0.045(3) 0.042(2) 0.007(2) 0.003(2) 0.010(2)
O13 0.081(3) 0.057(3) 0.052(3) -0.018(2) -0.006(2) -0.015(3)
P2 0.0298(7) 0.0431(9) 0.0220(7) -0.0016(6) 0.0017(5) 0.0029(7)
P3 0.0254(7) 0.0309(7) 0.0203(7) -0.0021(5) -0.0016(5) 0.0045(5)

loop_
_atom_type_symbol
_atom_type_description
_atom_type_scat_dispersion_real
_atom_type_scat_dispersion_imag
_atom_type_scat_source
C C 0.0033 0.0016 'International Tables Vol C Tables 4.2.6.8 and 6.1.1.4'
H H 0.0000 0.0000 'International Tables Vol C Tables 4.2.6.8 and 6.1.1.4'
N N 0.0061 0.0033 'International Tables Vol C Tables 4.2.6.8 and 6.1.1.4'
O O 0.0106 0.0060 'International Tables Vol C Tables 4.2.6.8 and 6.1.1.4'
F F 0.0171 0.0103 'International Tables Vol C Tables 4.2.6.8 and 6.1.1.4'
P P 0.1023 0.0942 'International Tables Vol C Tables 4.2.6.8 and 6.1.1.4'
Cu Cu 0.3201 1.2651 'International Tables Vol C Tables 4.2.6.8 and 6.1.1.4'

loop_
_geom_angle_atom_site_label_1
_geom_angle_atom_site_label_2
_geom_angle_atom_site_label_3
_geom_angle
N1 Cu1 O5 171.07(15)
N1 Cu1 O4 86.22(15)
O5 Cu1 O4 93.09(13)
N1 Cu1 O2 94.03(15)
O5 Cu1 O2 87.43(13)
O4 Cu1 O2 175.03(13)
N1 Cu1 O6 88.74(15)
O5 Cu1 O6 82.73(13)
O4 Cu1 O6 103.00(12)
O2 Cu1 O6 81.97(12)
N1 Cu1 O3 87.06(15)
O5 Cu1 O3 101.60(13)
O4 Cu1 O3 80.00(12)
O2 Cu1 O3 95.06(12)
O6 Cu1 O3 174.68(12)
F1B F1A P3 74(3)
F5B F5A P3 67(4)
F7B F7A P3 68.4(18)
F8B F8A P3 89(3)
F11B F9A F9B 129.9(13)
F11B F9A P2 70.3(10)
F9B F9A P2 59.7(6)
F12B F10A F10B 132.6(13)
F12B F10A P2 73.7(10)
F10B F10A P2 62.9(6)
F10B F11A F11B 131.8(12)
F10B F11A P2 69.7(9)
F11B F11A P2 63.0(6)
F9B F12A F12B 132.5(13)
F9B F12A P2 68.7(10)
F12B F12A P2 64.2(6)
F1A F1B P3 85(4)
F5A F5B P3 92(4)
F7A F7B P3 84(2)
F8A F8B P3 72(3)
F12A F9B F9A 140.7(15)
F12A F9B P2 75.5(10)
F9A F9B P2 65.2(7)
F11A F10B F10A 134.3(14)
F11A F10B P2 71.5(9)
F10A F10B P2 64.9(7)
F9A F11B F11A 136.9(14)
F9A F11B P2 73.6(9)
F11A F11B P2 63.2(7)
F10A F12B F12A 130.0(14)
F10A F12B P2 70.2(9)
F12A F12B P2 61.9(6)
O1 N1 Cu1 121.0(3)
O7 N2 O6 123.9(4)
O7 N2 C2 119.0(4)
O6 N2 C2 117.1(4)
O8 N3 O4 122.8(4)
O8 N3 C3 120.3(4)
O4 N3 C3 116.9(4)
O10 N4 O2 123.9(4)
O10 N4 C1 119.9(4)
O2 N4 C1 116.3(4)
O11 N5 O5 123.3(4)
O11 N5 C5 120.4(4)
O5 N5 C5 116.3(4)
O9 N6 O3 124.1(4)
O9 N6 C4 119.7(4)
O3 N6 C4 116.2(4)
O13 N7 O12 125.4(5)
O13 N7 C6 116.4(5)
O12 N7 C6 118.3(5)
N4 O2 Cu1 124.6(3)
N6 O3 Cu1 128.8(3)
N3 O4 Cu1 122.2(3)
N5 O5 Cu1 127.1(3)
N2 O6 Cu1 122.9(3)
F9B P2 F10B 174.2(8)
F9B P2 F11B 91.2(10)
F10B P2 F11B 92.2(10)
F9B P2 F11A 145.0(9)
F10B P2 F11A 38.8(7)
F11B P2 F11A 53.8(7)
F9B P2 F12A 35.8(7)
F10B P2 F12A 140.6(8)
F11B P2 F12A 127.0(9)
F11A P2 F12A 178.8(5)
F9B P2 F10A 124.9(8)
F10B P2 F10A 52.2(7)
F11B P2 F10A 143.8(9)
F11A P2 F10A 90.1(5)
F12A P2 F10A 89.1(4)
F9B P2 F3 90.7(5)
F10B P2 F3 94.0(5)
F11B P2 F3 90.5(4)
F11A P2 F3 88.9(4)
F12A P2 F3 90.1(4)
F10A P2 F3 86.6(3)
F9B P2 F9A 55.1(8)
F10B P2 F9A 128.1(8)
F11B P2 F9A 36.1(7)
F11A P2 F9A 89.9(6)
F12A P2 F9A 90.9(5)
F10A P2 F9A 178.2(4)
F3 P2 F9A 91.6(3)
F9B P2 F4 89.9(5)
F10B P2 F4 85.4(5)
F11B P2 F4 89.1(4)
F11A P2 F4 90.4(4)
F12A P2 F4 90.6(4)
F10A P2 F4 93.4(3)
F3 P2 F4 179.3(2)
F9A P2 F4 88.4(3)
F9B P2 F12B 89.6(10)
F10B P2 F12B 86.7(9)
F11B P2 F12B 175.2(6)
F11A P2 F12B 125.4(8)
F12A P2 F12B 53.9(7)
F10A P2 F12B 36.1(6)
F3 P2 F12B 94.3(5)
F9A P2 F12B 144.3(9)
F4 P2 F12B 86.1(5)
F5B P3 F7B 92.8(11)
F5B P3 F1B 90.2(13)
F7B P3 F1B 176.9(12)
F5B P3 F8A 158.4(10)
F7B P3 F8A 65.7(9)
F1B P3 F8A 111.2(12)
F5B P3 F1A 109.5(10)
F7B P3 F1A 156.3(10)
F1B P3 F1A 20.9(15)
F8A P3 F1A 92.0(8)
F5B P3 F8B 177.1(12)
F7B P3 F8B 84.3(11)
F1B P3 F8B 92.6(13)
F8A P3 F8B 18.8(12)
F1A P3 F8B 73.3(11)
F5B P3 F6 91.1(4)
F7B P3 F6 94.1(8)
F1B P3 F6 85.8(10)
F8A P3 F6 88.1(7)
F1A P3 F6 93.4(6)
F8B P3 F6 89.3(7)
F5B P3 F2 88.7(4)
F7B P3 F2 85.5(8)
F1B P3 F2 94.7(10)
F8A P3 F2 91.9(7)
F1A P3 F2 87.1(6)
F8B P3 F2 90.9(7)
F6 P3 F2 179.5(3)
F5B P3 F7A 66.6(10)
F7B P3 F7A 27.2(9)
F1B P3 F7A 155.7(12)
F8A P3 F7A 91.8(7)
F1A P3 F7A 176.1(8)
F8B P3 F7A 110.5(11)
F6 P3 F7A 87.3(5)
F2 P3 F7A 92.2(5)
F5B P3 F5A 20.4(13)
F7B P3 F5A 113.1(10)
F1B P3 F5A 70.0(12)
F8A P3 F5A 178.8(9)
F1A P3 F5A 89.1(9)
F8B P3 F5A 162.4(12)
F6 P3 F5A 92.0(3)
F2 P3 F5A 88.0(3)
F7A P3 F5A 87.0(9)

loop_
_geom_bond_atom_site_label_1
_geom_bond_atom_site_label_2
_geom_bond_distance
C1 N4 1.481(6)
C2 N2 1.475(6)
C3 N3 1.477(6)
C4 N6 1.480(7)
C6 N7 1.468(7)
C5 N5 1.479(6)
Cu1 N1 1.955(4)
Cu1 O5 2.008(3)
Cu1 O4 2.015(3)
Cu1 O2 2.039(3)
Cu1 O6 2.259(3)
Cu1 O3 2.292(3)
F2 P3 1.593(3)
F3 P2 1.584(4)
F4 P2 1.600(3)
F6 P3 1.589(3)
F1A F1B 0.56(4)
F1A P3 1.562(14)
F5A F5B 0.56(3)
F5A P3 1.616(18)
F7A F7B 0.74(2)
F7A P3 1.607(11)
F8A F8B 0.51(3)
F8A P3 1.511(11)
F9A F11B 0.977(19)
F9A F9B 1.44(2)
F9A P2 1.591(7)
F10A F12B 0.984(17)
F10A F10B 1.371(19)
F10A P2 1.573(6)
F11A F10B 1.033(17)
F11A F11B 1.41(2)
F11A P2 1.564(7)
F12A F9B 0.950(19)
F12A F12B 1.441(19)
F12A P2 1.572(7)
F1B P3 1.51(2)
F5B P3 1.49(2)
F7B P3 1.501(16)
F8B P3 1.590(18)
F9B P2 1.513(13)
F10B P2 1.546(12)
F11B P2 1.561(12)
F12B P2 1.605(13)
N1 O1 1.109(5)
N2 O7 1.217(5)
N2 O6 1.230(5)
N3 O8 1.209(5)
N3 O4 1.266(5)
N4 O10 1.209(5)
N4 O2 1.249(5)
N5 O11 1.197(5)
N5 O5 1.240(5)
N6 O9 1.206(5)
N6 O3 1.239(5)
N7 O13 1.207(6)
N7 O12 1.214(6)
